data_7714231
loop_
_publ_author_name
'Ma, Howard Z.'
'Canty, Allan J.'
'O'Hair, Richard A J'

_publ_section_title
;
 Liberation of carbon monoxide from formic acid mediated by molybdenum
 oxyanions.
;
_journal_name_full 'Dalton transactions (Cambridge, England : 2003)'
_journal_paper_doi 10.1039/d3dt01983g
_journal_year 2023
_chemical_formula_sum 'C32 H72 Mo2 N2 O7'
_chemical_formula_weight 788.79
_space_group_crystal_system monoclinic
_space_group_IT_number 15
_space_group_name_Hall '-I 2ya'
_space_group_name_H-M_alt 'I 1 2/a 1'
_atom_sites_solution_hydrogens geom
_audit_creation_method SHELXL-2018/3
_audit_update_record
;
2023-08-31 deposited with the CCDC.	2023-09-27 downloaded from the CCDC.
;
_cell_angle_alpha 90
_cell_angle_beta 114.029(2)
_cell_angle_gamma 90
_cell_formula_units_Z 4
_cell_length_a 17.1743(3)
_cell_length_b 13.7314(2)
_cell_length_c 18.0806(3)
_cell_measurement_reflns_used 17996
_cell_measurement_temperature 100.00(10)
_cell_measurement_theta_max 41.1220
_cell_measurement_theta_min 2.4510
_cell_volume 3894.39(13)
_computing_cell_refinement 'CrysAlisPro 1.171.41.93a (Rigaku OD, 2020)'
_computing_data_collection 'CrysAlisPro 1.171.41.93a (Rigaku OD, 2020)'
_computing_data_reduction 'CrysAlisPro 1.171.41.93a (Rigaku OD, 2020)'
_computing_structure_refinement 'SHELXL-2018/3 (Sheldrick, 2018)'
_diffrn_ambient_environment N~2~
_diffrn_ambient_temperature 100.00(10)
_diffrn_detector 'Hybrid Pixel Array Detector'
_diffrn_measured_fraction_theta_full 0.995
_diffrn_measured_fraction_theta_max 0.958
_diffrn_measurement_device 'four-circle diffractometer'
_diffrn_measurement_device_type 'XtaLAB Synergy, Dualflex, HyPix'
_diffrn_measurement_method '\w scans'
_diffrn_radiation_monochromator mirror
_diffrn_radiation_probe x-ray
_diffrn_radiation_type 'Mo K\a'
_diffrn_radiation_wavelength 0.71073
_diffrn_reflns_av_R_equivalents 0.0290
_diffrn_reflns_av_unetI/netI 0.0387
_diffrn_reflns_Laue_measured_fraction_full 0.995
_diffrn_reflns_Laue_measured_fraction_max 0.958
_diffrn_reflns_limit_h_max 27
_diffrn_reflns_limit_h_min -31
_diffrn_reflns_limit_k_max 24
_diffrn_reflns_limit_k_min -25
_diffrn_reflns_limit_l_max 28
_diffrn_reflns_limit_l_min -32
_diffrn_reflns_number 30977
_diffrn_reflns_point_group_measured_fraction_full 0.995
_diffrn_reflns_point_group_measured_fraction_max 0.958
_diffrn_reflns_theta_full 25.242
_diffrn_reflns_theta_max 41.043
_diffrn_reflns_theta_min 2.467
_diffrn_source 'micro-focus sealed X-ray tube'
_diffrn_source_type 'PhotonJet (Mo) X-ray Source'
_exptl_absorpt_coefficient_mu 0.686
_exptl_absorpt_correction_T_max 1.00000
_exptl_absorpt_correction_T_min 0.91808
_exptl_absorpt_correction_type multi-scan
_exptl_absorpt_process_details
;
CrysAlisPro 1.171.40.84a (Rigaku Oxford Diffraction, 2020)
Empirical absorption correction using spherical harmonics,
implemented in SCALE3 ABSPACK scaling algorithm.
;
_exptl_crystal_colour colourless
_exptl_crystal_density_diffrn 1.345
_exptl_crystal_description block
_exptl_crystal_F_000 1672
_exptl_crystal_recrystallization_method 'Re-crystallisation from solvent'
_exptl_crystal_size_max 0.419
_exptl_crystal_size_mid 0.380
_exptl_crystal_size_min 0.124
_refine_diff_density_max 0.604
_refine_diff_density_min -0.551
_refine_diff_density_rms 0.086
_refine_ls_extinction_method none
_refine_ls_goodness_of_fit_ref 1.061
_refine_ls_hydrogen_treatment constr
_refine_ls_matrix_type full
_refine_ls_number_parameters 199
_refine_ls_number_reflns 12327
_refine_ls_number_restraints 0
_refine_ls_restrained_S_all 1.061
_refine_ls_R_factor_all 0.0388
_refine_ls_R_factor_gt 0.0295
_refine_ls_shift/su_max 0.003
_refine_ls_shift/su_mean 0.000
_refine_ls_structure_factor_coef Fsqd
_refine_ls_weighting_details 'w=1/[\s^2^(Fo^2^)+(0.0288P)^2^+0.3236P] where P=(Fo^2^+2Fc^2^)/3'
_refine_ls_weighting_scheme calc
_refine_ls_wR_factor_gt 0.0673
_refine_ls_wR_factor_ref 0.0702
_reflns_Friedel_coverage 0.000
_reflns_number_gt 10255
_reflns_number_total 12327
_reflns_threshold_expression 'I > 2\s(I)'
_cod_data_source_file d3dt01983g3.cif
_cod_data_source_block shelx
_cod_original_cell_volume 3894.38(12)
_cod_original_sg_symbol_H-M 'I 2/a'
_cod_database_code 7714231
_shelx_shelxl_version_number 2018/3
_chemical_oxdiff_usercomment H2M-15-101
_shelx_space_group_comment
;
The symmetry employed for this shelxl refinement is uniquely defined
by the following loop, which should always be used as a source of
symmetry information in preference to the above space-group names.
They are only intended as comments.
;
_oxdiff_exptl_absorpt_empirical_full_min 0.744
_oxdiff_exptl_absorpt_empirical_full_max 1.226
_oxdiff_exptl_absorpt_empirical_details
;
Empirical correction (ABSPACK) includes:
- Absorption correction using spherical harmonics
- Frame scaling
;

loop_
_space_group_symop_operation_xyz
'x, y, z'
'-x+1/2, y, -z'
'x+1/2, y+1/2, z+1/2'
'-x+1, y+1/2, -z+1/2'
'-x, -y, -z'
'x-1/2, -y, z'
'-x+1/2, -y+1/2, -z+1/2'
'x, -y+1/2, z+1/2'

loop_
_atom_site_label
_atom_site_type_symbol
_atom_site_fract_x
_atom_site_fract_y
_atom_site_fract_z
_atom_site_U_iso_or_equiv
_atom_site_adp_type
_atom_site_occupancy
_atom_site_site_symmetry_order
_atom_site_calc_flag
_atom_site_refinement_flags_posn
_atom_site_refinement_flags_adp
_atom_site_refinement_flags_occupancy
_atom_site_disorder_assembly
_atom_site_disorder_group
C1 C 0.37537(6) 0.32376(6) 0.80088(5) 0.01442(14) Uani 1 1 d . . . . .
H1A H 0.374917 0.293450 0.752251 0.017 Uiso 1 1 calc R U . . .
H1B H 0.316480 0.332734 0.792995 0.017 Uiso 1 1 calc R U . . .
C2 C 0.41727(6) 0.25349(7) 0.87132(5) 0.01792(16) Uani 1 1 d . . . . .
H2A H 0.428491 0.286423 0.922108 0.021 Uiso 1 1 calc R U . . .
H2B H 0.471117 0.230760 0.872200 0.021 Uiso 1 1 calc R U . . .
C3 C 0.35759(7) 0.16696(8) 0.86124(6) 0.02057(18) Uani 1 1 d . . . . .
H3A H 0.303878 0.190737 0.859974 0.025 Uiso 1 1 calc R U . . .
H3B H 0.346000 0.135503 0.809781 0.025 Uiso 1 1 calc R U . . .
C4 C 0.39442(9) 0.09216(9) 0.92889(7) 0.0298(2) Uani 1 1 d . . . . .
H4A H 0.445022 0.064153 0.927492 0.045 Uiso 1 1 calc R U . . .
H4B H 0.353158 0.041802 0.921590 0.045 Uiso 1 1 calc R U . . .
H4C H 0.408291 0.123389 0.980206 0.045 Uiso 1 1 calc R U . . .
C5 C 0.50975(5) 0.41582(7) 0.82458(5) 0.01430(14) Uani 1 1 d . . . . .
H5A H 0.538941 0.378740 0.873865 0.017 Uiso 1 1 calc R U . . .
H5B H 0.534028 0.480790 0.833804 0.017 Uiso 1 1 calc R U . . .
C6 C 0.52798(6) 0.36865(7) 0.75710(5) 0.01700(15) Uani 1 1 d . . . . .
H6A H 0.491380 0.396982 0.705437 0.020 Uiso 1 1 calc R U . . .
H6B H 0.515964 0.299441 0.755081 0.020 Uiso 1 1 calc R U . . .
C7 C 0.62109(6) 0.38437(8) 0.77223(6) 0.02147(18) Uani 1 1 d . . . . .
H7A H 0.633512 0.453574 0.777441 0.026 Uiso 1 1 calc R U . . .
H7B H 0.657264 0.353344 0.822802 0.026 Uiso 1 1 calc R U . . .
C8 C 0.64152(9) 0.34307(9) 0.70403(8) 0.0304(2) Uani 1 1 d . . . . .
H8A H 0.627446 0.275049 0.697455 0.046 Uiso 1 1 calc R U . . .
H8B H 0.701188 0.351202 0.717040 0.046 Uiso 1 1 calc R U . . .
H8C H 0.608813 0.376917 0.654595 0.046 Uiso 1 1 calc R U . . .
C9 C 0.36654(6) 0.47688(6) 0.73058(5) 0.01413(14) Uani 1 1 d . . . . .
H9A H 0.367874 0.438052 0.686287 0.017 Uiso 1 1 calc R U . . .
H9B H 0.307521 0.481657 0.723355 0.017 Uiso 1 1 calc R U . . .
C10 C 0.39863(7) 0.57839(7) 0.72485(5) 0.02155(19) Uani 1 1 d . . . . .
H10A H 0.458550 0.575367 0.734986 0.026 Uiso 1 1 calc R U . . .
H10B H 0.392888 0.619855 0.765783 0.026 Uiso 1 1 calc R U . . .
C11 C 0.34785(8) 0.62203(8) 0.64063(6) 0.02245(19) Uani 1 1 d . . . . .
H11A H 0.287620 0.619881 0.629377 0.027 Uiso 1 1 calc R U . . .
H11B H 0.363762 0.689877 0.641053 0.027 Uiso 1 1 calc R U . . .
C12 C 0.36195(9) 0.56987(9) 0.57307(6) 0.0298(2) Uani 1 1 d . . . . .
H12A H 0.421883 0.567253 0.585685 0.045 Uiso 1 1 calc R U . . .
H12B H 0.333192 0.604498 0.523147 0.045 Uiso 1 1 calc R U . . .
H12C H 0.339687 0.504885 0.567645 0.045 Uiso 1 1 calc R U . . .
C13 C 0.41387(6) 0.47913(7) 0.88157(5) 0.01473(14) Uani 1 1 d . . . . .
H13A H 0.444737 0.441854 0.930377 0.018 Uiso 1 1 calc R U . . .
H13B H 0.443558 0.540519 0.886616 0.018 Uiso 1 1 calc R U . . .
C14 C 0.32506(6) 0.50004(9) 0.87651(6) 0.02119(18) Uani 1 1 d . . . . .
H14A H 0.295600 0.439039 0.873989 0.025 Uiso 1 1 calc R U . . .
H14B H 0.293094 0.536173 0.827320 0.025 Uiso 1 1 calc R U . . .
C15 C 0.32856(7) 0.55868(7) 0.94960(5) 0.01893(16) Uani 1 1 d . . . . .
H15A H 0.272652 0.557207 0.950870 0.023 Uiso 1 1 calc R U . . .
H15B H 0.368100 0.527116 0.998468 0.023 Uiso 1 1 calc R U . . .
C16 C 0.35554(7) 0.66451(8) 0.95058(6) 0.02222(18) Uani 1 1 d . . . . .
H16A H 0.413252 0.667017 0.955345 0.033 Uiso 1 1 calc R U . . .
H16B H 0.351689 0.697446 0.995808 0.033 Uiso 1 1 calc R U . . .
H16C H 0.318668 0.695756 0.901210 0.033 Uiso 1 1 calc R U . . .
O1 O 0.36779(5) 0.13040(6) 0.67296(4) 0.02487(16) Uani 1 1 d . . . . .
O2 O 0.43854(5) 0.15220(6) 0.55783(5) 0.02382(15) Uani 1 1 d . . . . .
O3 O 0.250000 0.14981(8) 0.500000 0.02020(19) Uani 1 2 d S T P . .
O4 O 0.35719(5) 0.31172(5) 0.59748(5) 0.02220(15) Uani 1 1 d . . . . .
Mo1 Mo 0.35553(2) 0.18722(2) 0.58335(2) 0.01183(2) Uani 1 1 d . . . . .
N1 N 0.41639(5) 0.42361(5) 0.80952(4) 0.01240(12) Uani 1 1 d . . . . .

loop_
_atom_site_aniso_label
_atom_site_aniso_U_11
_atom_site_aniso_U_22
_atom_site_aniso_U_33
_atom_site_aniso_U_23
_atom_site_aniso_U_13
_atom_site_aniso_U_12
C1 0.0144(3) 0.0135(4) 0.0140(3) -0.0018(2) 0.0044(3) -0.0029(3)
C2 0.0189(4) 0.0160(4) 0.0168(3) 0.0016(3) 0.0051(3) -0.0024(3)
C3 0.0248(5) 0.0178(4) 0.0210(4) 0.0002(3) 0.0112(4) -0.0045(3)
C4 0.0410(7) 0.0211(5) 0.0312(5) 0.0064(4) 0.0188(5) -0.0006(5)
C5 0.0111(3) 0.0155(4) 0.0149(3) -0.0016(2) 0.0039(3) -0.0010(3)
C6 0.0153(4) 0.0175(4) 0.0182(3) -0.0038(3) 0.0069(3) -0.0008(3)
C7 0.0181(4) 0.0193(4) 0.0298(5) -0.0033(3) 0.0127(4) -0.0017(3)
C8 0.0375(6) 0.0233(5) 0.0438(6) -0.0044(5) 0.0302(5) -0.0022(5)
C9 0.0144(3) 0.0143(3) 0.0116(3) -0.0006(2) 0.0031(3) 0.0005(3)
C10 0.0295(5) 0.0133(4) 0.0172(4) -0.0006(3) 0.0048(4) -0.0016(3)
C11 0.0319(5) 0.0155(4) 0.0195(4) 0.0021(3) 0.0099(4) 0.0039(4)
C12 0.0462(7) 0.0255(5) 0.0234(4) 0.0025(4) 0.0199(5) 0.0024(5)
C13 0.0155(3) 0.0168(4) 0.0115(3) -0.0035(2) 0.0051(3) -0.0023(3)
C14 0.0166(4) 0.0294(5) 0.0204(4) -0.0094(3) 0.0104(3) -0.0055(3)
C15 0.0241(4) 0.0199(4) 0.0171(3) -0.0011(3) 0.0128(3) -0.0011(3)
C16 0.0240(5) 0.0193(4) 0.0237(4) 0.0005(3) 0.0100(4) 0.0015(4)
O1 0.0321(4) 0.0245(4) 0.0158(3) 0.0045(2) 0.0075(3) 0.0020(3)
O2 0.0168(3) 0.0283(4) 0.0274(3) -0.0030(3) 0.0102(3) 0.0032(3)
O3 0.0144(4) 0.0160(4) 0.0219(4) 0.000 -0.0012(3) 0.000
O4 0.0277(4) 0.0134(3) 0.0214(3) -0.0047(2) 0.0058(3) -0.0007(3)
Mo1 0.01154(3) 0.01100(3) 0.01104(3) -0.00107(2) 0.00263(2) 0.00066(2)
N1 0.0118(3) 0.0132(3) 0.0113(2) -0.0016(2) 0.0038(2) -0.0012(2)

loop_
_atom_type_symbol
_atom_type_description
_atom_type_scat_dispersion_real
_atom_type_scat_dispersion_imag
_atom_type_scat_source
C C 0.0033 0.0016 'International Tables Vol C Tables 4.2.6.8 and 6.1.1.4'
H H 0.0000 0.0000 'International Tables Vol C Tables 4.2.6.8 and 6.1.1.4'
O O 0.0106 0.0060 'International Tables Vol C Tables 4.2.6.8 and 6.1.1.4'
Mo Mo -1.6832 0.6857 'International Tables Vol C Tables 4.2.6.8 and 6.1.1.4'
N N 0.0061 0.0033 'International Tables Vol C Tables 4.2.6.8 and 6.1.1.4'

loop_
_geom_angle_atom_site_label_1
_geom_angle_atom_site_label_2
_geom_angle_atom_site_label_3
_geom_angle
_geom_angle_site_symmetry_1
_geom_angle_site_symmetry_3
_geom_angle_publ_flag
N1 C1 C2 116.33(7) . . ?
N1 C1 H1A 108.2 . . ?
C2 C1 H1A 108.2 . . ?
N1 C1 H1B 108.2 . . ?
C2 C1 H1B 108.2 . . ?
H1A C1 H1B 107.4 . . ?
C1 C2 C3 109.05(8) . . ?
C1 C2 H2A 109.9 . . ?
C3 C2 H2A 109.9 . . ?
C1 C2 H2B 109.9 . . ?
C3 C2 H2B 109.9 . . ?
H2A C2 H2B 108.3 . . ?
C4 C3 C2 112.87(9) . . ?
C4 C3 H3A 109.0 . . ?
C2 C3 H3A 109.0 . . ?
C4 C3 H3B 109.0 . . ?
C2 C3 H3B 109.0 . . ?
H3A C3 H3B 107.8 . . ?
C3 C4 H4A 109.5 . . ?
C3 C4 H4B 109.5 . . ?
H4A C4 H4B 109.5 . . ?
C3 C4 H4C 109.5 . . ?
H4A C4 H4C 109.5 . . ?
H4B C4 H4C 109.5 . . ?
N1 C5 C6 115.69(7) . . ?
N1 C5 H5A 108.4 . . ?
C6 C5 H5A 108.4 . . ?
N1 C5 H5B 108.4 . . ?
C6 C5 H5B 108.4 . . ?
H5A C5 H5B 107.4 . . ?
C5 C6 C7 109.82(7) . . ?
C5 C6 H6A 109.7 . . ?
C7 C6 H6A 109.7 . . ?
C5 C6 H6B 109.7 . . ?
C7 C6 H6B 109.7 . . ?
H6A C6 H6B 108.2 . . ?
C8 C7 C6 111.90(9) . . ?
C8 C7 H7A 109.2 . . ?
C6 C7 H7A 109.2 . . ?
C8 C7 H7B 109.2 . . ?
C6 C7 H7B 109.2 . . ?
H7A C7 H7B 107.9 . . ?
C7 C8 H8A 109.5 . . ?
C7 C8 H8B 109.5 . . ?
H8A C8 H8B 109.5 . . ?
C7 C8 H8C 109.5 . . ?
H8A C8 H8C 109.5 . . ?
H8B C8 H8C 109.5 . . ?
C10 C9 N1 115.13(7) . . ?
C10 C9 H9A 108.5 . . ?
N1 C9 H9A 108.5 . . ?
C10 C9 H9B 108.5 . . ?
N1 C9 H9B 108.5 . . ?
H9A C9 H9B 107.5 . . ?
C9 C10 C11 110.53(8) . . ?
C9 C10 H10A 109.5 . . ?
C11 C10 H10A 109.5 . . ?
C9 C10 H10B 109.5 . . ?
C11 C10 H10B 109.5 . . ?
H10A C10 H10B 108.1 . . ?
C12 C11 C10 113.69(9) . . ?
C12 C11 H11A 108.8 . . ?
C10 C11 H11A 108.8 . . ?
C12 C11 H11B 108.8 . . ?
C10 C11 H11B 108.8 . . ?
H11A C11 H11B 107.7 . . ?
C11 C12 H12A 109.5 . . ?
C11 C12 H12B 109.5 . . ?
H12A C12 H12B 109.5 . . ?
C11 C12 H12C 109.5 . . ?
H12A C12 H12C 109.5 . . ?
H12B C12 H12C 109.5 . . ?
C14 C13 N1 114.86(7) . . ?
C14 C13 H13A 108.6 . . ?
N1 C13 H13A 108.6 . . ?
C14 C13 H13B 108.6 . . ?
N1 C13 H13B 108.6 . . ?
H13A C13 H13B 107.5 . . ?
C13 C14 C15 111.28(8) . . ?
C13 C14 H14A 109.4 . . ?
C15 C14 H14A 109.4 . . ?
C13 C14 H14B 109.4 . . ?
C15 C14 H14B 109.4 . . ?
H14A C14 H14B 108.0 . . ?
C16 C15 C14 114.68(9) . . ?
C16 C15 H15A 108.6 . . ?
C14 C15 H15A 108.6 . . ?
C16 C15 H15B 108.6 . . ?
C14 C15 H15B 108.6 . . ?
H15A C15 H15B 107.6 . . ?
C15 C16 H16A 109.5 . . ?
C15 C16 H16B 109.5 . . ?
H16A C16 H16B 109.5 . . ?
C15 C16 H16C 109.5 . . ?
H16A C16 H16C 109.5 . . ?
H16B C16 H16C 109.5 . . ?
Mo1 O3 Mo1 148.56(6) 2_556 . ?
O4 Mo1 O1 108.62(4) . . ?
O4 Mo1 O2 110.35(4) . . ?
O1 Mo1 O2 108.89(4) . . ?
O4 Mo1 O3 109.79(4) . . ?
O1 Mo1 O3 109.52(3) . . ?
O2 Mo1 O3 109.65(3) . . ?
C5 N1 C9 110.64(7) . . ?
C5 N1 C1 111.51(7) . . ?
C9 N1 C1 106.09(6) . . ?
C5 N1 C13 106.12(6) . . ?
C9 N1 C13 111.13(7) . . ?
C1 N1 C13 111.44(7) . . ?

loop_
_geom_bond_atom_site_label_1
_geom_bond_atom_site_label_2
_geom_bond_distance
_geom_bond_site_symmetry_2
_geom_bond_publ_flag
C1 N1 1.5202(11) . ?
C1 C2 1.5246(12) . ?
C1 H1A 0.9700 . ?
C1 H1B 0.9700 . ?
C2 C3 1.5308(14) . ?
C2 H2A 0.9700 . ?
C2 H2B 0.9700 . ?
C3 C4 1.5235(15) . ?
C3 H3A 0.9700 . ?
C3 H3B 0.9700 . ?
C4 H4A 0.9600 . ?
C4 H4B 0.9600 . ?
C4 H4C 0.9600 . ?
C5 N1 1.5168(11) . ?
C5 C6 1.5221(12) . ?
C5 H5A 0.9700 . ?
C5 H5B 0.9700 . ?
C6 C7 1.5240(14) . ?
C6 H6A 0.9700 . ?
C6 H6B 0.9700 . ?
C7 C8 1.5224(16) . ?
C7 H7A 0.9700 . ?
C7 H7B 0.9700 . ?
C8 H8A 0.9600 . ?
C8 H8B 0.9600 . ?
C8 H8C 0.9600 . ?
C9 C10 1.5179(13) . ?
C9 N1 1.5200(10) . ?
C9 H9A 0.9700 . ?
C9 H9B 0.9700 . ?
C10 C11 1.5352(13) . ?
C10 H10A 0.9700 . ?
C10 H10B 0.9700 . ?
C11 C12 1.5182(15) . ?
C11 H11A 0.9700 . ?
C11 H11B 0.9700 . ?
C12 H12A 0.9600 . ?
C12 H12B 0.9600 . ?
C12 H12C 0.9600 . ?
C13 C14 1.5177(14) . ?
C13 N1 1.5251(11) . ?
C13 H13A 0.9700 . ?
C13 H13B 0.9700 . ?
C14 C15 1.5277(13) . ?
C14 H14A 0.9700 . ?
C14 H14B 0.9700 . ?
C15 C16 1.5232(15) . ?
C15 H15A 0.9700 . ?
C15 H15B 0.9700 . ?
C16 H16A 0.9600 . ?
C16 H16B 0.9600 . ?
C16 H16C 0.9600 . ?
O1 Mo1 1.7321(7) . ?
O2 Mo1 1.7357(8) . ?
O3 Mo1 1.8962(3) 2_556 ?
O3 Mo1 1.8962(3) . ?
O4 Mo1 1.7270(7) . ?

loop_
_geom_torsion_atom_site_label_1
_geom_torsion_atom_site_label_2
_geom_torsion_atom_site_label_3
_geom_torsion_atom_site_label_4
_geom_torsion
_geom_torsion_site_symmetry_1
_geom_torsion_site_symmetry_2
_geom_torsion_site_symmetry_3
_geom_torsion_site_symmetry_4
_geom_torsion_publ_flag
N1 C1 C2 C3 167.58(8) . . . . ?
C1 C2 C3 C4 179.68(9) . . . . ?
N1 C5 C6 C7 168.41(8) . . . . ?
C5 C6 C7 C8 -177.02(9) . . . . ?
N1 C9 C10 C11 175.85(8) . . . . ?
C9 C10 C11 C12 -66.79(13) . . . . ?
N1 C13 C14 C15 -178.09(8) . . . . ?
C13 C14 C15 C16 71.74(12) . . . . ?
Mo1 O3 Mo1 O4 7.43(3) 2_556 . . . ?
Mo1 O3 Mo1 O1 126.61(3) 2_556 . . . ?
Mo1 O3 Mo1 O2 -113.96(3) 2_556 . . . ?
C6 C5 N1 C9 -55.33(10) . . . . ?
C6 C5 N1 C1 62.50(9) . . . . ?
C6 C5 N1 C13 -175.98(8) . . . . ?
C10 C9 N1 C5 -57.17(10) . . . . ?
C10 C9 N1 C1 -178.27(8) . . . . ?
C10 C9 N1 C13 60.45(10) . . . . ?
C2 C1 N1 C5 56.35(10) . . . . ?
C2 C1 N1 C9 176.88(8) . . . . ?
C2 C1 N1 C13 -62.03(10) . . . . ?
C14 C13 N1 C5 176.83(8) . . . . ?
C14 C13 N1 C9 56.50(10) . . . . ?
C14 C13 N1 C1 -61.60(10) . . . . ?
